data_4105584
loop_
_publ_author_name
'Bo Wang'
'T. Matthew Hansen'
'Ting Wang'
'Dimao Wu'
'Lynn Weyer'
'Lu Ying'
'Mary M. Engler'
'Melissa Sanville'
'Christopher Leitheiser'
'Mathias Christmann'
'Yingtao Lu'
'Jiehao Chen'
'Nicholas Zunker'
'Russell D. Cink'
'Feryan Ahmed'
'Chi-Sing Lee'
'Craig J. Forsyth'

_publ_section_title
;
 Total Synthesis of Phorboxazole A via de Novo Oxazole Formation: Strategy
 and Component Assembly
;
_journal_name_full 'Journal of the American Chemical Society'
_journal_page_first 1484
_journal_page_last 1505
_journal_paper_doi 10.1021/ja108906e
_journal_volume 133
_journal_year 2011
_chemical_absolute_configuration rm
_chemical_formula_moiety 'C25 H37 N O7'
_chemical_formula_sum 'C25 H37 N O7'
_chemical_formula_weight 463.56
_chemical_name_common 02139
_chemical_name_systematic
; 
 ? 
;
_space_group_IT_number 4
_symmetry_cell_setting monoclinic
_symmetry_space_group_name_Hall 'P 2yb'
_symmetry_space_group_name_H-M 'P 1 21 1'
_atom_sites_solution_hydrogens geom
_atom_sites_solution_primary direct
_atom_sites_solution_secondary 'difference Fourier synthesis'
_audit_creation_method SHELXL-97
_cell_angle_alpha 90.00
_cell_angle_beta 98.977(2)
_cell_angle_gamma 90.00
_cell_formula_units_Z 2
_cell_length_a 9.1219(10)
_cell_length_b 9.7970(11)
_cell_length_c 14.6276(16)
_cell_measurement_reflns_used 3038
_cell_measurement_temperature 173(2)
_cell_measurement_theta_max 25.03
_cell_measurement_theta_min 2.26
_cell_volume 1291.2(2)
_computing_cell_refinement 'Bruker SMART'
_computing_data_collection 'Bruker SMART'
_computing_data_reduction 'Bruker SAINT'
_computing_molecular_graphics 'Bruker SHELXTL'
_computing_publication_material 'Bruker SHELXTL'
_computing_structure_refinement SHELXL-97
_computing_structure_solution SIR92
_diffrn_ambient_temperature 173(2)
_diffrn_measured_fraction_theta_full 1.000
_diffrn_measured_fraction_theta_max 1.000
_diffrn_measurement_device_type 'Siemens CCD area detector'
_diffrn_measurement_method 'phi and omega scans'
_diffrn_radiation_monochromator graphite
_diffrn_radiation_source 'fine-focus sealed tube'
_diffrn_radiation_type MoK\a
_diffrn_radiation_wavelength 0.71073
_diffrn_reflns_av_R_equivalents 0.018
_diffrn_reflns_av_sigmaI/netI 0.0195
_diffrn_reflns_limit_h_max 10
_diffrn_reflns_limit_h_min -10
_diffrn_reflns_limit_k_max 11
_diffrn_reflns_limit_k_min -11
_diffrn_reflns_limit_l_max 17
_diffrn_reflns_limit_l_min -17
_diffrn_reflns_number 12001
_diffrn_reflns_theta_full 25.05
_diffrn_reflns_theta_max 25.05
_diffrn_reflns_theta_min 1.41
_diffrn_standards_decay_% none
_exptl_absorpt_coefficient_mu 0.086
_exptl_absorpt_correction_T_max 0.927
_exptl_absorpt_correction_T_min 0.859
_exptl_absorpt_correction_type multi-scan
_exptl_absorpt_process_details 'SADABS 2.03 (Sheldrick, 2000)'
_exptl_crystal_colour colorless
_exptl_crystal_density_diffrn 1.192
_exptl_crystal_description plate
_exptl_crystal_F_000 500
_exptl_crystal_size_max 0.50
_exptl_crystal_size_mid 0.43
_exptl_crystal_size_min 0.18
_refine_diff_density_max 0.143
_refine_diff_density_min -0.178
_refine_diff_density_rms 0.039
_refine_ls_abs_structure_details 'Flack H D (1983), Acta Cryst. A39, 876-881'
_refine_ls_abs_structure_Flack 0.1(6)
_refine_ls_extinction_method none
_refine_ls_goodness_of_fit_ref 1.049
_refine_ls_hydrogen_treatment constr
_refine_ls_matrix_type full
_refine_ls_number_parameters 304
_refine_ls_number_reflns 4550
_refine_ls_number_restraints 1
_refine_ls_restrained_S_all 1.049
_refine_ls_R_factor_all 0.0309
_refine_ls_R_factor_gt 0.0295
_refine_ls_shift/su_max 0.000
_refine_ls_shift/su_mean 0.000
_refine_ls_structure_factor_coef Fsqd
_refine_ls_weighting_details 'calc w=1/[\s^2^(Fo^2^)+(0.0377P)^2^+0.1626P] where P=(Fo^2^+2Fc^2^)/3'
_refine_ls_weighting_scheme calc
_refine_ls_wR_factor_gt 0.0716
_refine_ls_wR_factor_ref 0.0723
_reflns_number_gt 4373
_reflns_number_total 4550
_reflns_threshold_expression >2sigma(I)
_cod_data_source_file ja108906e_si_002.cif
_cod_data_source_block 02139
_cod_depositor_comments
;
The following automatic conversions were performed:

'_atom_sites_solution_primary' value 'direct methods' was changed to
'direct'.

'_atom_sites_solution_hydrogens' value 'placed geometrically' was
changed to 'geom'.

Automatic conversion script
Id: cif_fix_values 6452 2018-10-05 10:23:21Z andrius 
;
_cod_database_code 4105584

loop_
_symmetry_equiv_pos_as_xyz
'x, y, z'
'-x, y+1/2, -z'

loop_
_atom_site_label
_atom_site_type_symbol
_atom_site_fract_x
_atom_site_fract_y
_atom_site_fract_z
_atom_site_U_iso_or_equiv
_atom_site_adp_type
_atom_site_occupancy
_atom_site_symmetry_multiplicity
_atom_site_calc_flag
_atom_site_refinement_flags
N1 N 0.12559(13) 0.39037(13) 0.85419(8) 0.0327(3) Uani 1 1 d .
O1 O -0.00552(12) 0.57731(11) 0.88097(7) 0.0421(3) Uani 1 1 d .
O2 O 0.24281(11) 0.22922(11) 0.78853(6) 0.0370(2) Uani 1 1 d .
O3 O 0.24577(13) 0.22318(13) 0.94462(7) 0.0490(3) Uani 1 1 d .
O4 O 0.00197(10) 0.50046(10) 0.61454(6) 0.0301(2) Uani 1 1 d .
O5 O -0.37169(12) 0.29043(12) 0.62616(8) 0.0472(3) Uani 1 1 d .
O6 O 0.13605(17) 0.44396(13) 0.41506(10) 0.0644(4) Uani 1 1 d .
O7 O 0.51146(12) 0.04759(13) 0.19185(8) 0.0499(3) Uani 1 1 d .
C1 C 0.10955(15) 0.47002(14) 0.76815(10) 0.0324(3) Uani 1 1 d .
H1A H 0.2080 0.4777 0.7466 0.039 Uiso 1 1 calc R
C2 C 0.06551(18) 0.60829(16) 0.80304(11) 0.0414(4) Uani 1 1 d .
H2A H 0.1541 0.6662 0.8216 0.050 Uiso 1 1 calc R
H2B H -0.0034 0.6564 0.7546 0.050 Uiso 1 1 calc R
C3 C 0.07560(16) 0.46878(16) 0.93041(10) 0.0391(3) Uani 1 1 d .
C4 C -0.02986(19) 0.3891(2) 0.97914(11) 0.0500(4) Uani 1 1 d .
H4A H -0.0713 0.4491 1.0222 0.075 Uiso 1 1 calc R
H4B H 0.0234 0.3135 1.0135 0.075 Uiso 1 1 calc R
H4C H -0.1104 0.3526 0.9335 0.075 Uiso 1 1 calc R
C5 C 0.2058(2) 0.5257(2) 0.99730(12) 0.0528(5) Uani 1 1 d .
H5A H 0.2654 0.5851 0.9637 0.079 Uiso 1 1 calc R
H5B H 0.2674 0.4502 1.0256 0.079 Uiso 1 1 calc R
H5C H 0.1684 0.5784 1.0457 0.079 Uiso 1 1 calc R
C6 C 0.20923(16) 0.27588(16) 0.86920(10) 0.0351(3) Uani 1 1 d .
C7 C 0.34010(16) 0.11040(16) 0.78456(10) 0.0378(3) Uani 1 1 d .
C8 C 0.33846(18) 0.09504(19) 0.68133(11) 0.0479(4) Uani 1 1 d .
H8A H 0.2366 0.0783 0.6507 0.072 Uiso 1 1 calc R
H8B H 0.4016 0.0180 0.6698 0.072 Uiso 1 1 calc R
H8C H 0.3761 0.1789 0.6567 0.072 Uiso 1 1 calc R
C9 C 0.2784(3) -0.0145(2) 0.82520(17) 0.0685(6) Uani 1 1 d .
H9A H 0.2817 -0.0017 0.8919 0.103 Uiso 1 1 calc R
H9B H 0.3380 -0.0944 0.8143 0.103 Uiso 1 1 calc R
H9C H 0.1754 -0.0287 0.7958 0.103 Uiso 1 1 calc R
C10 C 0.49527(18) 0.1456(2) 0.83235(12) 0.0522(4) Uani 1 1 d .
H10A H 0.5288 0.2295 0.8055 0.078 Uiso 1 1 calc R
H10B H 0.5631 0.0708 0.8238 0.078 Uiso 1 1 calc R
H10C H 0.4941 0.1593 0.8986 0.078 Uiso 1 1 calc R
C11 C -0.00435(15) 0.41082(14) 0.69073(9) 0.0302(3) Uani 1 1 d .
H11A H 0.0290 0.3179 0.6745 0.036 Uiso 1 1 calc R
C12 C -0.16268(15) 0.40079(17) 0.71323(10) 0.0368(3) Uani 1 1 d .
H12A H -0.1673 0.3263 0.7584 0.044 Uiso 1 1 calc R
H12B H -0.1884 0.4872 0.7420 0.044 Uiso 1 1 calc R
C13 C -0.27328(15) 0.37376(15) 0.62828(10) 0.0342(3) Uani 1 1 d .
C14 C -0.25388(16) 0.46031(17) 0.54652(11) 0.0387(3) Uani 1 1 d .
H14A H -0.2872 0.5545 0.5567 0.046 Uiso 1 1 calc R
H14B H -0.3169 0.4239 0.4906 0.046 Uiso 1 1 calc R
C15 C -0.09234(15) 0.46345(15) 0.53050(9) 0.0331(3) Uani 1 1 d .
H15A H -0.0841 0.5379 0.4848 0.040 Uiso 1 1 calc R
C16 C -0.04576(18) 0.33157(16) 0.48815(10) 0.0400(4) Uani 1 1 d .
H16A H -0.0603 0.2545 0.5296 0.048 Uiso 1 1 calc R
H16B H -0.1105 0.3159 0.4282 0.048 Uiso 1 1 calc R
C17 C 0.1134(2) 0.33368(17) 0.47279(12) 0.0481(4) Uani 1 1 d .
H17A H 0.1796 0.3428 0.5329 0.058 Uiso 1 1 calc R
H17B H 0.1377 0.2470 0.4437 0.058 Uiso 1 1 calc R
C18 C 0.2892(3) 0.4589(2) 0.40474(19) 0.0824(8) Uani 1 1 d .
H18A H 0.3504 0.4602 0.4669 0.099 Uiso 1 1 calc R
H18B H 0.3023 0.5478 0.3749 0.099 Uiso 1 1 calc R
C19 C 0.3451(2) 0.34661(19) 0.34795(15) 0.0595(5) Uani 1 1 d .
C20 C 0.4571(2) 0.2583(2) 0.38483(13) 0.0566(5) Uani 1 1 d .
H20A H 0.4977 0.2652 0.4486 0.068 Uiso 1 1 calc R
C21 C 0.51073(19) 0.1614(2) 0.33167(11) 0.0496(4) Uani 1 1 d .
H21A H 0.5888 0.1027 0.3583 0.060 Uiso 1 1 calc R
C22 C 0.45138(16) 0.14832(17) 0.23876(10) 0.0395(3) Uani 1 1 d .
C23 C 0.33755(17) 0.23356(18) 0.19965(11) 0.0433(4) Uani 1 1 d .
H23A H 0.2959 0.2244 0.1363 0.052 Uiso 1 1 calc R
C24 C 0.2854(2) 0.33212(19) 0.25407(14) 0.0528(4) Uani 1 1 d .
H24A H 0.2076 0.3911 0.2274 0.063 Uiso 1 1 calc R
C25 C 0.4429(2) 0.0224(2) 0.09922(12) 0.0560(5) Uani 1 1 d .
H25A H 0.3380 0.0003 0.0984 0.084 Uiso 1 1 calc R
H25B H 0.4925 -0.0544 0.0739 0.084 Uiso 1 1 calc R
H25C H 0.4511 0.1040 0.0616 0.084 Uiso 1 1 calc R

loop_
_atom_site_aniso_label
_atom_site_aniso_U_11
_atom_site_aniso_U_22
_atom_site_aniso_U_33
_atom_site_aniso_U_23
_atom_site_aniso_U_13
_atom_site_aniso_U_12
N1 0.0336(6) 0.0365(6) 0.0274(6) -0.0026(5) 0.0034(5) 0.0073(5)
O1 0.0454(6) 0.0406(6) 0.0385(6) -0.0074(5) 0.0011(5) 0.0138(5)
O2 0.0389(5) 0.0423(6) 0.0295(5) -0.0021(5) 0.0043(4) 0.0154(5)
O3 0.0601(7) 0.0574(7) 0.0300(6) 0.0045(5) 0.0084(5) 0.0256(6)
O4 0.0301(5) 0.0291(5) 0.0305(5) 0.0023(4) 0.0027(4) -0.0007(4)
O5 0.0414(6) 0.0482(6) 0.0516(7) 0.0020(5) 0.0064(5) -0.0135(5)
O6 0.0978(10) 0.0346(6) 0.0738(9) 0.0030(6) 0.0536(8) -0.0035(6)
O7 0.0434(6) 0.0612(8) 0.0442(6) 0.0027(6) 0.0042(5) 0.0111(6)
C1 0.0308(7) 0.0334(8) 0.0324(7) 0.0016(6) 0.0030(5) 0.0010(6)
C2 0.0437(8) 0.0354(8) 0.0420(8) -0.0032(7) -0.0031(7) -0.0002(7)
C3 0.0408(8) 0.0426(9) 0.0327(7) -0.0068(7) 0.0020(6) 0.0135(7)
C4 0.0503(9) 0.0631(11) 0.0393(9) -0.0007(8) 0.0151(7) 0.0161(9)
C5 0.0557(10) 0.0572(11) 0.0408(9) -0.0145(8) -0.0069(8) 0.0122(8)
C6 0.0325(7) 0.0432(8) 0.0293(7) -0.0024(6) 0.0038(6) 0.0072(6)
C7 0.0393(8) 0.0387(8) 0.0358(8) -0.0021(6) 0.0071(6) 0.0132(7)
C8 0.0439(9) 0.0599(11) 0.0393(9) -0.0140(8) 0.0051(7) 0.0138(8)
C9 0.0860(14) 0.0446(11) 0.0832(14) 0.0008(10) 0.0391(12) 0.0064(10)
C10 0.0420(9) 0.0727(12) 0.0401(9) -0.0045(9) 0.0013(7) 0.0196(9)
C11 0.0319(7) 0.0296(7) 0.0294(7) 0.0016(6) 0.0056(5) 0.0007(5)
C12 0.0335(7) 0.0442(8) 0.0334(7) -0.0015(7) 0.0073(6) -0.0034(6)
C13 0.0289(7) 0.0334(8) 0.0408(8) -0.0021(6) 0.0068(6) 0.0022(6)
C14 0.0332(7) 0.0375(8) 0.0426(8) 0.0052(7) -0.0027(6) -0.0017(6)
C15 0.0375(7) 0.0310(7) 0.0297(7) 0.0029(6) 0.0014(6) 0.0002(6)
C16 0.0557(9) 0.0321(8) 0.0327(8) 0.0006(6) 0.0083(7) -0.0031(7)
C17 0.0677(11) 0.0330(8) 0.0500(10) -0.0014(7) 0.0289(8) 0.0016(8)
C18 0.1049(17) 0.0502(12) 0.1089(18) -0.0273(12) 0.0690(16) -0.0326(12)
C19 0.0716(12) 0.0439(10) 0.0731(13) -0.0172(9) 0.0425(11) -0.0321(9)
C20 0.0600(11) 0.0630(12) 0.0480(10) -0.0063(9) 0.0127(8) -0.0288(10)
C21 0.0440(9) 0.0609(11) 0.0433(9) 0.0028(8) 0.0049(7) -0.0127(8)
C22 0.0326(7) 0.0461(9) 0.0408(8) 0.0021(7) 0.0086(6) -0.0085(7)
C23 0.0369(8) 0.0472(9) 0.0470(9) 0.0029(8) 0.0101(7) -0.0049(7)
C24 0.0485(9) 0.0422(9) 0.0726(12) 0.0022(9) 0.0242(9) -0.0050(7)
C25 0.0575(11) 0.0687(12) 0.0426(9) -0.0055(9) 0.0100(8) 0.0077(9)

loop_
_atom_type_symbol
_atom_type_description
_atom_type_scat_dispersion_real
_atom_type_scat_dispersion_imag
_atom_type_scat_source
C C 0.0033 0.0016 'International Tables Vol C Tables 4.2.6.8 and 6.1.1.4'
H H 0.0000 0.0000 'International Tables Vol C Tables 4.2.6.8 and 6.1.1.4'
N N 0.0061 0.0033 'International Tables Vol C Tables 4.2.6.8 and 6.1.1.4'
O O 0.0106 0.0060 'International Tables Vol C Tables 4.2.6.8 and 6.1.1.4'

loop_
_geom_angle_atom_site_label_1
_geom_angle_atom_site_label_2
_geom_angle_atom_site_label_3
_geom_angle
C6 N1 C1 123.85(12)
C6 N1 C3 122.57(12)
C1 N1 C3 111.58(11)
C3 O1 C2 107.39(11)
C6 O2 C7 121.70(11)
C11 O4 C15 114.98(10)
C17 O6 C18 112.19(17)
C22 O7 C25 116.95(13)
N1 C1 C2 100.46(11)
N1 C1 C11 113.52(12)
C2 C1 C11 113.69(11)
O1 C2 C1 104.74(12)
O1 C3 N1 101.60(11)
O1 C3 C4 107.94(12)
N1 C3 C4 112.47(13)
O1 C3 C5 110.12(14)
N1 C3 C5 111.87(12)
C4 C3 C5 112.25(14)
O3 C6 O2 125.72(13)
O3 C6 N1 124.47(13)
O2 C6 N1 109.80(12)
O2 C7 C9 111.25(13)
O2 C7 C8 101.88(12)
C9 C7 C8 111.48(15)
O2 C7 C10 109.10(13)
C9 C7 C10 112.43(16)
C8 C7 C10 110.19(13)
O4 C11 C1 103.87(11)
O4 C11 C12 111.17(11)
C1 C11 C12 114.82(11)
C13 C12 C11 111.62(11)
O5 C13 C12 122.80(14)
O5 C13 C14 122.73(13)
C12 C13 C14 114.46(13)
C13 C14 C15 111.74(12)
O4 C15 C16 113.31(11)
O4 C15 C14 109.75(11)
C16 C15 C14 112.49(13)
C17 C16 C15 112.75(13)
O6 C17 C16 109.62(15)
O6 C18 C19 113.58(17)
C20 C19 C24 117.96(17)
C20 C19 C18 122.2(2)
C24 C19 C18 119.9(2)
C21 C20 C19 121.44(18)
C20 C21 C22 120.14(18)
O7 C22 C23 124.23(14)
O7 C22 C21 115.66(15)
C23 C22 C21 120.11(16)
C24 C23 C22 119.14(16)
C23 C24 C19 121.21(18)

loop_
_geom_bond_atom_site_label_1
_geom_bond_atom_site_label_2
_geom_bond_distance
N1 C6 1.3550(19)
N1 C1 1.4686(18)
N1 C3 1.4832(18)
O1 C3 1.4262(18)
O1 C2 1.429(2)
O2 C6 1.3446(17)
O2 C7 1.4705(17)
O3 C6 1.2166(18)
O4 C11 1.4271(16)
O4 C15 1.4327(16)
O5 C13 1.2103(18)
O6 C17 1.406(2)
O6 C18 1.436(3)
O7 C22 1.365(2)
O7 C25 1.422(2)
C1 C2 1.523(2)
C1 C11 1.5268(19)
C3 C4 1.502(2)
C3 C5 1.522(2)
C7 C9 1.508(3)
C7 C8 1.515(2)
C7 C10 1.517(2)
C11 C12 1.5337(19)
C12 C13 1.497(2)
C13 C14 1.499(2)
C14 C15 1.528(2)
C15 C16 1.522(2)
C16 C17 1.504(2)
C18 C19 1.514(3)
C19 C20 1.383(3)
C19 C24 1.403(3)
C20 C21 1.365(3)
C21 C22 1.388(2)
C22 C23 1.385(2)
C23 C24 1.382(3)
